data_1573690
loop_
_publ_author_name
'Seo, Seung Mo'
'Kim, Dongwook'
'Kim, Taewan'
'Han, Sunkyu'

_publ_section_title
;
 Total synthesis of (-)-flueggenine A and (-)-15'-<i>epi</i>-flueggenine
 D.
;
_journal_issue 3
_journal_name_full 'Chemical science'
_journal_page_first 1216
_journal_page_last 1221
_journal_paper_doi 10.1039/d4sc07525k
_journal_volume 16
_journal_year 2024
_chemical_formula_moiety 'C21 H34 I N O5 Si'
_chemical_formula_sum 'C21 H34 I N O5 Si'
_chemical_formula_weight 535.48
_space_group_crystal_system orthorhombic
_space_group_IT_number 19
_space_group_name_Hall 'P 2ac 2ab'
_space_group_name_H-M_alt 'P 21 21 21'
_atom_sites_solution_hydrogens mixed
_atom_sites_solution_primary direct
_audit_creation_method SHELXL-2019/3
_audit_update_record
;
2024-09-23 deposited with the CCDC.	2024-12-03 downloaded from the CCDC.
;
_cell_angle_alpha 90
_cell_angle_beta 90
_cell_angle_gamma 90
_cell_formula_units_Z 4
_cell_length_a 8.9672(4)
_cell_length_b 14.2728(6)
_cell_length_c 19.4271(9)
_cell_measurement_reflns_used 9936
_cell_measurement_temperature 2035(2)
_cell_measurement_theta_max 27.54
_cell_measurement_theta_min 2.54
_cell_volume 2486.42(19)
_computing_cell_refinement 'Bruker APEX4'
_computing_data_collection 'Bruker APEX4'
_computing_data_reduction 'Bruker APEX4'
_computing_molecular_graphics ORTEP
_computing_publication_material CIFTAB
_computing_structure_refinement 'SHELXL-2019/2 (Sheldrick, 2019)'
_computing_structure_solution 'SHELXS-2013/1 (Sheldrick, 2013)'
_diffrn_ambient_temperature 2035(2)
_diffrn_measured_fraction_theta_full 0.992
_diffrn_measured_fraction_theta_max 0.991
_diffrn_measurement_device_type 'PHOTON II 14'
_diffrn_measurement_method 'phi and omega scans'
_diffrn_radiation_type MoK\a
_diffrn_radiation_wavelength 0.71073
_diffrn_reflns_av_R_equivalents 0.0548
_diffrn_reflns_av_unetI/netI 0.0316
_diffrn_reflns_Laue_measured_fraction_full 0.992
_diffrn_reflns_Laue_measured_fraction_max 0.991
_diffrn_reflns_limit_h_max 10
_diffrn_reflns_limit_h_min -11
_diffrn_reflns_limit_k_max 18
_diffrn_reflns_limit_k_min -18
_diffrn_reflns_limit_l_max 21
_diffrn_reflns_limit_l_min -25
_diffrn_reflns_number 34500
_diffrn_reflns_point_group_measured_fraction_full 0.994
_diffrn_reflns_point_group_measured_fraction_max 0.992
_diffrn_reflns_theta_full 25.242
_diffrn_reflns_theta_max 27.591
_diffrn_reflns_theta_min 2.536
_diffrn_source 'I\/Y\`iS 3.0 Microfocus'
_exptl_absorpt_coefficient_mu 1.365
_exptl_absorpt_correction_T_max 0.7456
_exptl_absorpt_correction_T_min 0.5621
_exptl_absorpt_correction_type multi-scan
_exptl_absorpt_process_details SADABS
_exptl_crystal_colour colourless
_exptl_crystal_density_diffrn 1.430
_exptl_crystal_description block
_exptl_crystal_F_000 1096
_exptl_crystal_size_max 0.283
_exptl_crystal_size_mid 0.269
_exptl_crystal_size_min 0.117
_refine_diff_density_max 0.178
_refine_diff_density_min -0.476
_refine_diff_density_rms 0.053
_refine_ls_abs_structure_details
;
 Flack x determined using 1980 quotients [(I+)-(I-)]/[(I+)+(I-)]
 (Parsons, Flack and Wagner, Acta Cryst. B69 (2013) 249-259).
;
_refine_ls_abs_structure_Flack -0.020(8)
_refine_ls_extinction_method none
_refine_ls_goodness_of_fit_ref 1.070
_refine_ls_hydrogen_treatment mixed
_refine_ls_matrix_type full
_refine_ls_number_parameters 302
_refine_ls_number_reflns 5717
_refine_ls_number_restraints 0
_refine_ls_restrained_S_all 1.070
_refine_ls_R_factor_all 0.0333
_refine_ls_R_factor_gt 0.0256
_refine_ls_shift/su_max 0.002
_refine_ls_shift/su_mean 0.000
_refine_ls_structure_factor_coef Fsqd
_refine_ls_weighting_details 'w=1/[\s^2^(Fo^2^)+(0.0238P)^2^+0.0427P] where P=(Fo^2^+2Fc^2^)/3'
_refine_ls_weighting_scheme calc
_refine_ls_wR_factor_gt 0.0530
_refine_ls_wR_factor_ref 0.0569
_reflns_Friedel_coverage 0.773
_reflns_Friedel_fraction_full 0.996
_reflns_Friedel_fraction_max 0.992
_reflns_number_gt 5072
_reflns_number_total 5717
_reflns_threshold_expression 'I > 2\s(I)'
_cod_data_source_file d4sc07525k2.cif
_cod_data_source_block A23255O_019
_cod_depositor_comments
;
The following automatic conversions were performed:

data item '_exptl_absorpt_correction_type' value 'MULTI-SCAN' was
changed to 'multi-scan' in accordance with the
/home/data/users/saulius/crontab/automatic-downloads/rss-feeds/RSC/lib/dictionaries/cif_core.dic
dictionary named 'cif_core.dic' version 2.4.2 last updated on
2011-04-26.

Automatic conversion script
Id: cif_fix_values 8170 2020-07-09 18:12:32Z antanas 
;
_cod_database_code 1573690
_shelx_shelxl_version_number 2019/3
_shelx_space_group_comment
;
The symmetry employed for this shelxl refinement is uniquely defined
by the following loop, which should always be used as a source of
symmetry information in preference to the above space-group names.
They are only intended as comments.
;
_shelx_estimated_absorpt_t_min 0.699
_shelx_estimated_absorpt_t_max 0.857

loop_
_space_group_symop_operation_xyz
'x, y, z'
'-x+1/2, -y, z+1/2'
'-x, y+1/2, -z+1/2'
'x+1/2, -y+1/2, -z'

loop_
_atom_site_label
_atom_site_type_symbol
_atom_site_fract_x
_atom_site_fract_y
_atom_site_fract_z
_atom_site_U_iso_or_equiv
_atom_site_adp_type
_atom_site_occupancy
_atom_site_site_symmetry_order
_atom_site_calc_flag
_atom_site_refinement_flags_posn
_atom_site_refinement_flags_adp
_atom_site_refinement_flags_occupancy
_atom_site_disorder_assembly
_atom_site_disorder_group
O1 O 0.7339(3) 0.67516(16) 0.67707(15) 0.0564(7) Uani 1 1 d . . . . .
C2 C 0.6404(4) 0.6904(2) 0.63374(16) 0.0348(7) Uani 1 1 d . . . . .
C3 C 0.5912(4) 0.7867(2) 0.61584(16) 0.0361(7) Uani 1 1 d . . . . .
I4 I 0.68496(3) 0.89501(2) 0.67453(2) 0.05551(9) Uani 1 1 d . . . . .
C5 C 0.4946(4) 0.8049(2) 0.56576(17) 0.0374(7) Uani 1 1 d . . . . .
H5 H 0.467036 0.866666 0.557367 0.045 Uiso 1 1 calc R U . . .
C6 C 0.4289(4) 0.7285(2) 0.52245(16) 0.0360(7) Uani 1 1 d . . . . .
H6 H 0.420877 0.751568 0.475089 0.043 Uiso 1 1 calc R U . . .
C7 C 0.5263(4) 0.6413(2) 0.52189(16) 0.0332(6) Uani 1 1 d . . . . .
H7A H 0.475497 0.591381 0.497485 0.040 Uiso 1 1 calc R U . . .
H7B H 0.618813 0.654640 0.497916 0.040 Uiso 1 1 calc R U . . .
C8 C 0.5602(3) 0.6101(2) 0.59492(14) 0.0287(6) Uani 1 1 d . . . . .
O9 O 0.4234(2) 0.59412(15) 0.63199(10) 0.0328(4) Uani 1 1 d . . . . .
O10 O 0.2809(2) 0.70824(16) 0.54700(12) 0.0402(5) Uani 1 1 d . . . . .
Si11 Si 0.25984(10) 0.64310(7) 0.61679(5) 0.0385(2) Uani 1 1 d . . . . .
C12 C 0.2259(12) 0.7268(7) 0.6937(3) 0.0406(19) Uani 0.655(19) 1 d . . P A 1
H12 H 0.305103 0.773999 0.691880 0.049 Uiso 0.655(19) 1 calc R U P A 1
C13 C 0.248(2) 0.6732(18) 0.7606(7) 0.053(3) Uani 0.655(19) 1 d . . P A 1
H13A H 0.235104 0.714953 0.798862 0.080 Uiso 0.655(19) 1 calc R U P A 1
H13B H 0.346911 0.647327 0.761716 0.080 Uiso 0.655(19) 1 calc R U P A 1
H13C H 0.176317 0.623430 0.763448 0.080 Uiso 0.655(19) 1 calc R U P A 1
C14 C 0.0810(13) 0.7789(7) 0.6863(4) 0.061(3) Uani 0.655(19) 1 d . . P A 1
H14A H 0.072182 0.824116 0.722585 0.092 Uiso 0.655(19) 1 calc R U P A 1
H14B H -0.000497 0.735403 0.688846 0.092 Uiso 0.655(19) 1 calc R U P A 1
H14C H 0.078924 0.810306 0.642591 0.092 Uiso 0.655(19) 1 calc R U P A 1
C12B C 0.1722(19) 0.6951(10) 0.6904(6) 0.036(3) Uani 0.345(19) 1 d . . P A 2
H12B H 0.069581 0.672167 0.694691 0.043 Uiso 0.345(19) 1 calc R U P A 2
C13B C 0.254(5) 0.689(4) 0.762(2) 0.090(16) Uani 0.345(19) 1 d . . P A 2
H13D H 0.198239 0.723891 0.795917 0.135 Uiso 0.345(19) 1 calc R U P A 2
H13E H 0.352209 0.714428 0.758334 0.135 Uiso 0.345(19) 1 calc R U P A 2
H13F H 0.259698 0.624545 0.776433 0.135 Uiso 0.345(19) 1 calc R U P A 2
C14B C 0.172(3) 0.8047(9) 0.6821(7) 0.058(5) Uani 0.345(19) 1 d . . P A 2
H14D H 0.125699 0.832729 0.721622 0.086 Uiso 0.345(19) 1 calc R U P A 2
H14E H 0.117314 0.821447 0.641447 0.086 Uiso 0.345(19) 1 calc R U P A 2
H14F H 0.272734 0.826727 0.678193 0.086 Uiso 0.345(19) 1 calc R U P A 2
C15 C 0.1191(4) 0.5523(3) 0.5949(2) 0.0536(10) Uani 1 1 d . . . . .
H15 H 0.029005 0.585888 0.580491 0.064 Uiso 1 1 calc R U . . .
C16 C 0.1676(5) 0.4923(3) 0.5334(2) 0.0610(10) Uani 1 1 d . . . . .
H16A H 0.089327 0.449203 0.521843 0.092 Uiso 1 1 calc R U . . .
H16B H 0.256025 0.457899 0.545303 0.092 Uiso 1 1 calc R U . . .
H16C H 0.187967 0.532033 0.494722 0.092 Uiso 1 1 calc R U . . .
C17 C 0.0738(5) 0.4900(3) 0.6558(3) 0.0678(13) Uani 1 1 d . . . . .
H17A H 0.004868 0.443049 0.640295 0.102 Uiso 1 1 calc R U . . .
H17B H 0.027275 0.527729 0.690637 0.102 Uiso 1 1 calc R U . . .
H17C H 0.160768 0.460273 0.674548 0.102 Uiso 1 1 calc R U . . .
C18 C 0.6594(3) 0.5217(2) 0.60005(16) 0.0316(6) Uani 1 1 d . . . . .
H18 H 0.768(4) 0.546(3) 0.594(2) 0.047 Uiso 1 1 d . U . . .
C19 C 0.6398(3) 0.4664(2) 0.66701(18) 0.0372(7) Uani 1 1 d . . . . .
H19A H 0.733574 0.439008 0.681639 0.045 Uiso 1 1 calc R U . . .
H19B H 0.602238 0.506392 0.703452 0.045 Uiso 1 1 calc R U . . .
C20 C 0.5264(4) 0.3900(2) 0.64900(16) 0.0393(7) Uani 1 1 d . . . . .
H20A H 0.537349 0.336314 0.679220 0.047 Uiso 1 1 calc R U . . .
H20B H 0.425297 0.413565 0.652595 0.047 Uiso 1 1 calc R U . . .
C21 C 0.5634(4) 0.3641(2) 0.57531(17) 0.0387(7) Uani 1 1 d . . . . .
H21A H 0.635859 0.313672 0.573606 0.046 Uiso 1 1 calc R U . . .
H21B H 0.474648 0.345209 0.550391 0.046 Uiso 1 1 calc R U . . .
N22 N 0.6259(3) 0.45132(17) 0.54681(13) 0.0330(6) Uani 1 1 d . . . . .
C23 C 0.7005(4) 0.4531(2) 0.48619(16) 0.0362(7) Uani 1 1 d . . . . .
O24 O 0.7796(3) 0.51765(15) 0.46720(13) 0.0456(6) Uani 1 1 d . . . . .
O25 O 0.6736(3) 0.37451(14) 0.45025(11) 0.0439(5) Uani 1 1 d . . . . .
C26 C 0.7180(5) 0.3668(2) 0.3772(2) 0.0482(9) Uani 1 1 d . . . . .
C27 C 0.6416(6) 0.4429(3) 0.3359(2) 0.0699(13) Uani 1 1 d . . . . .
H27A H 0.660933 0.433349 0.287759 0.105 Uiso 1 1 calc R U . . .
H27B H 0.679305 0.502965 0.349596 0.105 Uiso 1 1 calc R U . . .
H27C H 0.536043 0.440481 0.343982 0.105 Uiso 1 1 calc R U . . .
C28 C 0.8869(5) 0.3697(3) 0.3706(3) 0.0684(13) Uani 1 1 d . . . . .
H28A H 0.915160 0.350806 0.324991 0.103 Uiso 1 1 calc R U . . .
H28B H 0.930610 0.327838 0.403579 0.103 Uiso 1 1 calc R U . . .
H28C H 0.921599 0.432305 0.379007 0.103 Uiso 1 1 calc R U . . .
C29 C 0.6596(6) 0.2705(3) 0.3588(2) 0.0641(12) Uani 1 1 d . . . . .
H29A H 0.682356 0.257138 0.311525 0.096 Uiso 1 1 calc R U . . .
H29B H 0.553533 0.268872 0.365391 0.096 Uiso 1 1 calc R U . . .
H29C H 0.705901 0.224493 0.387803 0.096 Uiso 1 1 calc R U . . .

loop_
_atom_site_aniso_label
_atom_site_aniso_U_11
_atom_site_aniso_U_22
_atom_site_aniso_U_33
_atom_site_aniso_U_23
_atom_site_aniso_U_13
_atom_site_aniso_U_12
O1 0.0723(17) 0.0399(12) 0.0569(16) -0.0009(12) -0.0306(15) -0.0016(11)
C2 0.0426(19) 0.0343(15) 0.0273(16) 0.0001(12) -0.0004(13) -0.0008(13)
C3 0.0482(19) 0.0293(14) 0.0309(16) -0.0019(12) 0.0034(14) -0.0023(13)
I4 0.08362(18) 0.03658(11) 0.04634(13) -0.00989(10) -0.00479(13) -0.00515(12)
C5 0.049(2) 0.0287(14) 0.0343(17) 0.0071(12) 0.0055(14) 0.0025(13)
C6 0.0428(19) 0.0364(15) 0.0287(16) 0.0097(12) -0.0006(13) 0.0016(13)
C7 0.0381(17) 0.0331(14) 0.0283(15) 0.0004(12) 0.0019(13) -0.0004(12)
C8 0.0302(14) 0.0308(13) 0.0253(13) 0.0029(12) 0.0020(11) 0.0016(13)
O9 0.0302(10) 0.0373(11) 0.0309(11) 0.0098(9) 0.0040(8) 0.0064(9)
O10 0.0387(14) 0.0416(12) 0.0404(13) 0.0124(9) -0.0030(10) 0.0057(10)
Si11 0.0355(5) 0.0429(5) 0.0369(5) 0.0111(4) 0.0048(4) 0.0115(4)
C12 0.041(4) 0.037(4) 0.044(3) -0.004(3) 0.008(3) 0.001(3)
C13 0.061(8) 0.066(7) 0.033(5) 0.000(4) 0.002(5) 0.005(5)
C14 0.059(6) 0.059(4) 0.065(5) -0.010(4) 0.003(4) 0.019(4)
C12B 0.037(7) 0.021(5) 0.049(6) -0.003(4) 0.002(5) -0.011(5)
C13B 0.08(2) 0.08(2) 0.11(3) -0.009(15) -0.034(17) 0.020(15)
C14B 0.079(13) 0.043(6) 0.050(7) -0.010(5) 0.005(9) 0.004(7)
C15 0.0305(18) 0.062(2) 0.068(3) 0.026(2) -0.0011(17) 0.0036(17)
C16 0.057(2) 0.065(2) 0.060(2) 0.0131(19) -0.016(2) -0.013(2)
C17 0.044(2) 0.076(3) 0.083(3) 0.030(2) 0.011(2) -0.002(2)
C18 0.0306(17) 0.0302(13) 0.0340(16) -0.0004(11) -0.0015(13) -0.0012(12)
C19 0.0372(17) 0.0367(15) 0.0376(17) 0.0055(13) -0.0037(14) 0.0056(12)
C20 0.0448(18) 0.0362(15) 0.0369(16) 0.0101(14) 0.0041(13) 0.0026(15)
C21 0.0448(19) 0.0299(14) 0.0413(18) 0.0035(12) 0.0061(15) -0.0038(13)
N22 0.0375(14) 0.0263(11) 0.0351(14) 0.0017(10) 0.0061(11) -0.0021(10)
C23 0.0401(18) 0.0289(14) 0.0397(17) -0.0004(11) 0.0087(15) 0.0026(14)
O24 0.0516(16) 0.0365(11) 0.0487(14) 0.0002(10) 0.0204(12) -0.0047(10)
O25 0.0637(15) 0.0327(11) 0.0353(11) -0.0035(8) 0.0142(12) -0.0037(11)
C26 0.065(3) 0.0405(18) 0.0394(18) -0.0021(14) 0.0137(17) 0.0105(16)
C27 0.103(4) 0.060(2) 0.046(2) 0.0071(19) 0.000(2) 0.018(2)
C28 0.066(3) 0.062(3) 0.076(3) -0.010(2) 0.032(2) 0.013(2)
C29 0.094(3) 0.053(2) 0.046(2) -0.0144(17) 0.007(2) -0.002(2)

loop_
_atom_type_symbol
_atom_type_description
_atom_type_scat_dispersion_real
_atom_type_scat_dispersion_imag
_atom_type_scat_source
C C 0.0033 0.0016 'International Tables Vol C Tables 4.2.6.8 and 6.1.1.4'
H H 0.0000 0.0000 'International Tables Vol C Tables 4.2.6.8 and 6.1.1.4'
N N 0.0061 0.0033 'International Tables Vol C Tables 4.2.6.8 and 6.1.1.4'
O O 0.0106 0.0060 'International Tables Vol C Tables 4.2.6.8 and 6.1.1.4'
Si Si 0.0817 0.0704 'International Tables Vol C Tables 4.2.6.8 and 6.1.1.4'
I I -0.4742 1.8119 'International Tables Vol C Tables 4.2.6.8 and 6.1.1.4'

loop_
_geom_angle_atom_site_label_1
_geom_angle_atom_site_label_2
_geom_angle_atom_site_label_3
_geom_angle
_geom_angle_site_symmetry_1
_geom_angle_site_symmetry_3
_geom_angle_publ_flag
O1 C2 C3 122.4(3) . . ?
O1 C2 C8 121.9(3) . . ?
C3 C2 C8 115.6(3) . . ?
C5 C3 C2 123.1(3) . . ?
C5 C3 I4 121.0(2) . . ?
C2 C3 I4 115.8(2) . . ?
C3 C5 C6 121.7(3) . . ?
C3 C5 H5 119.1 . . ?
C6 C5 H5 119.1 . . ?
O10 C6 C5 108.8(3) . . ?
O10 C6 C7 111.6(2) . . ?
C5 C6 C7 111.9(3) . . ?
O10 C6 H6 108.1 . . ?
C5 C6 H6 108.1 . . ?
C7 C6 H6 108.1 . . ?
C8 C7 C6 110.4(3) . . ?
C8 C7 H7A 109.6 . . ?
C6 C7 H7A 109.6 . . ?
C8 C7 H7B 109.6 . . ?
C6 C7 H7B 109.6 . . ?
H7A C7 H7B 108.1 . . ?
O9 C8 C7 110.1(2) . . ?
O9 C8 C18 109.1(2) . . ?
C7 C8 C18 114.5(2) . . ?
O9 C8 C2 105.6(2) . . ?
C7 C8 C2 109.3(2) . . ?
C18 C8 C2 107.8(2) . . ?
C8 O9 Si11 126.85(17) . . ?
C6 O10 Si11 119.29(18) . . ?
O9 Si11 O10 106.45(11) . . ?
O9 Si11 C12B 115.0(5) . . ?
O10 Si11 C12B 118.1(4) . . ?
O9 Si11 C15 110.44(15) . . ?
O10 Si11 C15 106.36(16) . . ?
C12B Si11 C15 100.0(6) . . ?
O9 Si11 C12 105.2(3) . . ?
O10 Si11 C12 107.7(3) . . ?
C15 Si11 C12 120.0(4) . . ?
C14 C12 C13 116.4(10) . . ?
C14 C12 Si11 111.5(7) . . ?
C13 C12 Si11 109.2(10) . . ?
C14 C12 H12 106.4 . . ?
C13 C12 H12 106.4 . . ?
Si11 C12 H12 106.4 . . ?
C12 C13 H13A 109.5 . . ?
C12 C13 H13B 109.5 . . ?
H13A C13 H13B 109.5 . . ?
C12 C13 H13C 109.5 . . ?
H13A C13 H13C 109.5 . . ?
H13B C13 H13C 109.5 . . ?
C12 C14 H14A 109.5 . . ?
C12 C14 H14B 109.5 . . ?
H14A C14 H14B 109.5 . . ?
C12 C14 H14C 109.5 . . ?
H14A C14 H14C 109.5 . . ?
H14B C14 H14C 109.5 . . ?
C14B C12B C13B 98(3) . . ?
C14B C12B Si11 109.3(12) . . ?
C13B C12B Si11 118.7(19) . . ?
C14B C12B H12B 109.9 . . ?
C13B C12B H12B 109.9 . . ?
Si11 C12B H12B 109.9 . . ?
C12B C13B H13D 109.5 . . ?
C12B C13B H13E 109.5 . . ?
H13D C13B H13E 109.5 . . ?
C12B C13B H13F 109.5 . . ?
H13D C13B H13F 109.5 . . ?
H13E C13B H13F 109.5 . . ?
C12B C14B H14D 109.5 . . ?
C12B C14B H14E 109.5 . . ?
H14D C14B H14E 109.5 . . ?
C12B C14B H14F 109.5 . . ?
H14D C14B H14F 109.5 . . ?
H14E C14B H14F 109.5 . . ?
C16 C15 C17 110.6(4) . . ?
C16 C15 Si11 112.1(3) . . ?
C17 C15 Si11 114.1(3) . . ?
C16 C15 H15 106.6 . . ?
C17 C15 H15 106.6 . . ?
Si11 C15 H15 106.6 . . ?
C15 C16 H16A 109.5 . . ?
C15 C16 H16B 109.5 . . ?
H16A C16 H16B 109.5 . . ?
C15 C16 H16C 109.5 . . ?
H16A C16 H16C 109.5 . . ?
H16B C16 H16C 109.5 . . ?
C15 C17 H17A 109.5 . . ?
C15 C17 H17B 109.5 . . ?
H17A C17 H17B 109.5 . . ?
C15 C17 H17C 109.5 . . ?
H17A C17 H17C 109.5 . . ?
H17B C17 H17C 109.5 . . ?
N22 C18 C19 102.8(2) . . ?
N22 C18 C8 113.2(2) . . ?
C19 C18 C8 114.1(2) . . ?
N22 C18 H18 110(2) . . ?
C19 C18 H18 112(2) . . ?
C8 C18 H18 105(2) . . ?
C20 C19 C18 104.4(3) . . ?
C20 C19 H19A 110.9 . . ?
C18 C19 H19A 110.9 . . ?
C20 C19 H19B 110.9 . . ?
C18 C19 H19B 110.9 . . ?
H19A C19 H19B 108.9 . . ?
C21 C20 C19 104.1(3) . . ?
C21 C20 H20A 110.9 . . ?
C19 C20 H20A 110.9 . . ?
C21 C20 H20B 110.9 . . ?
C19 C20 H20B 110.9 . . ?
H20A C20 H20B 108.9 . . ?
N22 C21 C20 103.4(2) . . ?
N22 C21 H21A 111.1 . . ?
C20 C21 H21A 111.1 . . ?
N22 C21 H21B 111.1 . . ?
C20 C21 H21B 111.1 . . ?
H21A C21 H21B 109.0 . . ?
C23 N22 C18 119.8(3) . . ?
C23 N22 C21 122.1(2) . . ?
C18 N22 C21 112.9(2) . . ?
O24 C23 O25 125.3(3) . . ?
O24 C23 N22 124.4(3) . . ?
O25 C23 N22 110.3(3) . . ?
C23 O25 C26 120.8(2) . . ?
O25 C26 C29 101.6(3) . . ?
O25 C26 C27 109.6(3) . . ?
C29 C26 C27 111.7(4) . . ?
O25 C26 C28 110.3(4) . . ?
C29 C26 C28 110.4(3) . . ?
C27 C26 C28 112.7(4) . . ?
C26 C27 H27A 109.5 . . ?
C26 C27 H27B 109.5 . . ?
H27A C27 H27B 109.5 . . ?
C26 C27 H27C 109.5 . . ?
H27A C27 H27C 109.5 . . ?
H27B C27 H27C 109.5 . . ?
C26 C28 H28A 109.5 . . ?
C26 C28 H28B 109.5 . . ?
H28A C28 H28B 109.5 . . ?
C26 C28 H28C 109.5 . . ?
H28A C28 H28C 109.5 . . ?
H28B C28 H28C 109.5 . . ?
C26 C29 H29A 109.5 . . ?
C26 C29 H29B 109.5 . . ?
H29A C29 H29B 109.5 . . ?
C26 C29 H29C 109.5 . . ?
H29A C29 H29C 109.5 . . ?
H29B C29 H29C 109.5 . . ?

loop_
_geom_bond_atom_site_label_1
_geom_bond_atom_site_label_2
_geom_bond_distance
_geom_bond_site_symmetry_2
_geom_bond_publ_flag
O1 C2 1.208(4) . ?
C2 C3 1.485(4) . ?
C2 C8 1.549(4) . ?
C3 C5 1.328(5) . ?
C3 I4 2.097(3) . ?
C5 C6 1.499(5) . ?
C5 H5 0.9300 . ?
C6 O10 1.440(4) . ?
C6 C7 1.520(4) . ?
C6 H6 0.9800 . ?
C7 C8 1.518(4) . ?
C7 H7A 0.9700 . ?
C7 H7B 0.9700 . ?
C8 O9 1.441(3) . ?
C8 C18 1.548(4) . ?
O9 Si11 1.651(2) . ?
O10 Si11 1.655(2) . ?
Si11 C12B 1.793(12) . ?
Si11 C15 1.858(4) . ?
Si11 C12 1.937(7) . ?
C12 C14 1.504(12) . ?
C12 C13 1.521(19) . ?
C12 H12 0.9800 . ?
C13 H13A 0.9600 . ?
C13 H13B 0.9600 . ?
C13 H13C 0.9600 . ?
C14 H14A 0.9600 . ?
C14 H14B 0.9600 . ?
C14 H14C 0.9600 . ?
C12B C14B 1.57(2) . ?
C12B C13B 1.58(4) . ?
C12B H12B 0.9800 . ?
C13B H13D 0.9600 . ?
C13B H13E 0.9600 . ?
C13B H13F 0.9600 . ?
C14B H14D 0.9600 . ?
C14B H14E 0.9600 . ?
C14B H14F 0.9600 . ?
C15 C16 1.533(6) . ?
C15 C17 1.535(6) . ?
C15 H15 0.9800 . ?
C16 H16A 0.9600 . ?
C16 H16B 0.9600 . ?
C16 H16C 0.9600 . ?
C17 H17A 0.9600 . ?
C17 H17B 0.9600 . ?
C17 H17C 0.9600 . ?
C18 N22 1.472(4) . ?
C18 C19 1.532(4) . ?
C18 H18 1.04(4) . ?
C19 C20 1.531(5) . ?
C19 H19A 0.9700 . ?
C19 H19B 0.9700 . ?
C20 C21 1.515(5) . ?
C20 H20A 0.9700 . ?
C20 H20B 0.9700 . ?
C21 N22 1.473(4) . ?
C21 H21A 0.9700 . ?
C21 H21B 0.9700 . ?
N22 C23 1.355(4) . ?
C23 O24 1.219(4) . ?
C23 O25 1.344(4) . ?
O25 C26 1.478(4) . ?
C26 C29 1.514(5) . ?
C26 C27 1.514(6) . ?
C26 C28 1.521(6) . ?
C27 H27A 0.9600 . ?
C27 H27B 0.9600 . ?
C27 H27C 0.9600 . ?
C28 H28A 0.9600 . ?
C28 H28B 0.9600 . ?
C28 H28C 0.9600 . ?
C29 H29A 0.9600 . ?
C29 H29B 0.9600 . ?
C29 H29C 0.9600 . ?

loop_
_geom_torsion_atom_site_label_1
_geom_torsion_atom_site_label_2
_geom_torsion_atom_site_label_3
_geom_torsion_atom_site_label_4
_geom_torsion
_geom_torsion_site_symmetry_1
_geom_torsion_site_symmetry_2
_geom_torsion_site_symmetry_3
_geom_torsion_site_symmetry_4
_geom_torsion_publ_flag
O1 C2 C3 C5 176.2(3) . . . . ?
C8 C2 C3 C5 -5.8(5) . . . . ?
O1 C2 C3 I4 -3.5(4) . . . . ?
C8 C2 C3 I4 174.6(2) . . . . ?
C2 C3 C5 C6 -0.9(5) . . . . ?
I4 C3 C5 C6 178.8(2) . . . . ?
C3 C5 C6 O10 100.7(4) . . . . ?
C3 C5 C6 C7 -23.1(4) . . . . ?
O10 C6 C7 C8 -69.0(3) . . . . ?
C5 C6 C7 C8 53.3(3) . . . . ?
C6 C7 C8 O9 56.7(3) . . . . ?
C6 C7 C8 C18 -179.9(2) . . . . ?
C6 C7 C8 C2 -58.9(3) . . . . ?
O1 C2 C8 O9 95.0(3) . . . . ?
C3 C2 C8 O9 -83.0(3) . . . . ?
O1 C2 C8 C7 -146.5(3) . . . . ?
C3 C2 C8 C7 35.4(4) . . . . ?
O1 C2 C8 C18 -21.5(4) . . . . ?
C3 C2 C8 C18 160.4(3) . . . . ?
C7 C8 O9 Si11 -26.1(3) . . . . ?
C18 C8 O9 Si11 -152.5(2) . . . . ?
C2 C8 O9 Si11 91.9(3) . . . . ?
C5 C6 O10 Si11 -78.6(3) . . . . ?
C7 C6 O10 Si11 45.5(3) . . . . ?
C8 O9 Si11 O10 4.1(3) . . . . ?
C8 O9 Si11 C12B -128.7(6) . . . . ?
C8 O9 Si11 C15 119.1(3) . . . . ?
C8 O9 Si11 C12 -110.0(4) . . . . ?
C6 O10 Si11 O9 -13.5(3) . . . . ?
C6 O10 Si11 C12B 117.5(7) . . . . ?
C6 O10 Si11 C15 -131.3(3) . . . . ?
C6 O10 Si11 C12 98.9(4) . . . . ?
O9 Si11 C12B C14B 110.6(14) . . . . ?
O10 Si11 C12B C14B -16.4(18) . . . . ?
C15 Si11 C12B C14B -131.2(15) . . . . ?
O9 Si11 C12B C13B -1(3) . . . . ?
O10 Si11 C12B C13B -128(3) . . . . ?
C15 Si11 C12B C13B 117(3) . . . . ?
O9 Si11 C15 C16 -56.4(3) . . . . ?
O10 Si11 C15 C16 58.7(3) . . . . ?
C12B Si11 C15 C16 -177.9(5) . . . . ?
C12 Si11 C15 C16 -179.0(3) . . . . ?
O9 Si11 C15 C17 70.2(3) . . . . ?
O10 Si11 C15 C17 -174.7(3) . . . . ?
C12B Si11 C15 C17 -51.4(5) . . . . ?
C12 Si11 C15 C17 -52.4(4) . . . . ?
O9 C8 C18 N22 86.1(3) . . . . ?
C7 C8 C18 N22 -37.8(4) . . . . ?
C2 C8 C18 N22 -159.7(2) . . . . ?
O9 C8 C18 C19 -31.1(3) . . . . ?
C7 C8 C18 C19 -155.0(3) . . . . ?
C2 C8 C18 C19 83.2(3) . . . . ?
N22 C18 C19 C20 -27.6(3) . . . . ?
C8 C18 C19 C20 95.4(3) . . . . ?
C18 C19 C20 C21 35.7(3) . . . . ?
C19 C20 C21 N22 -29.0(3) . . . . ?
C19 C18 N22 C23 -145.2(3) . . . . ?
C8 C18 N22 C23 91.2(3) . . . . ?
C19 C18 N22 C21 9.8(3) . . . . ?
C8 C18 N22 C21 -113.8(3) . . . . ?
C20 C21 N22 C23 166.5(3) . . . . ?
C20 C21 N22 C18 12.1(3) . . . . ?
C18 N22 C23 O24 -11.6(5) . . . . ?
C21 N22 C23 O24 -164.3(3) . . . . ?
C18 N22 C23 O25 168.9(3) . . . . ?
C21 N22 C23 O25 16.3(4) . . . . ?
O24 C23 O25 C26 -11.2(5) . . . . ?
N22 C23 O25 C26 168.3(3) . . . . ?
C23 O25 C26 C29 -177.5(3) . . . . ?
C23 O25 C26 C27 -59.3(5) . . . . ?
C23 O25 C26 C28 65.4(4) . . . . ?
